data_4338233
loop_
_publ_author_name
'Victor, Eric'
'Lippard, Stephen J.'

_publ_section_title
;
 A Tetranitrosyl [4Fe-4S] Cluster Forms En Route to Roussin's Black Anion:
 Nitric Oxide Reactivity of [Fe4S4(LS3)L'](2-).
;
_journal_issue 10
_journal_name_full 'Inorganic chemistry'
_journal_page_first 5311
_journal_page_last 5320
_journal_paper_doi 10.1021/ic500586g
_journal_volume 53
_journal_year 2014
_chemical_formula_sum 'C40 H60 Fe10 N8 O8 S8'
_chemical_formula_weight 1595.94
_chemical_name_systematic
;

 ?

;
_space_group_IT_number 2
_symmetry_cell_setting triclinic
_symmetry_space_group_name_Hall '-P 1'
_symmetry_space_group_name_H-M 'P -1'
_atom_sites_solution_hydrogens geom
_atom_sites_solution_primary direct
_atom_sites_solution_secondary difmap
_audit_creation_method SHELXL-97
_cell_angle_alpha 90.1420(10)
_cell_angle_beta 105.8060(10)
_cell_angle_gamma 92.2720(10)
_cell_formula_units_Z 2
_cell_length_a 11.8500(9)
_cell_length_b 14.8878(11)
_cell_length_c 17.1595(13)
_cell_measurement_reflns_used 6418
_cell_measurement_temperature 100(2)
_cell_measurement_theta_max 25.00
_cell_measurement_theta_min 2.21
_cell_volume 2910.3(4)
_computing_cell_refinement 'Bruker SMART'
_computing_data_collection 'Bruker SMART'
_computing_data_reduction 'Bruker SAINT'
_computing_molecular_graphics 'Bruker SHELXTL'
_computing_publication_material 'Bruker SHELXTL'
_computing_structure_refinement 'SHELXL-97 (Sheldrick, 1997)'
_computing_structure_solution 'SHELXS-97 (Sheldrick, 1990)'
_diffrn_ambient_temperature 100(2)
_diffrn_measured_fraction_theta_full 1.000
_diffrn_measured_fraction_theta_max 1.000
_diffrn_measurement_device_type 'CCD area detector'
_diffrn_measurement_method 'phi and omega scans'
_diffrn_radiation_monochromator graphite
_diffrn_radiation_source 'fine-focus sealed tube'
_diffrn_radiation_type MoK\a
_diffrn_radiation_wavelength 0.71073
_diffrn_reflns_av_R_equivalents 0.0741
_diffrn_reflns_av_sigmaI/netI 0.0696
_diffrn_reflns_limit_h_max 14
_diffrn_reflns_limit_h_min -14
_diffrn_reflns_limit_k_max 17
_diffrn_reflns_limit_k_min -17
_diffrn_reflns_limit_l_max 20
_diffrn_reflns_limit_l_min -20
_diffrn_reflns_number 45631
_diffrn_reflns_theta_full 25.03
_diffrn_reflns_theta_max 25.03
_diffrn_reflns_theta_min 1.37
_exptl_absorpt_coefficient_mu 2.754
_exptl_absorpt_correction_T_max 0.7452
_exptl_absorpt_correction_T_min 0.6438
_exptl_absorpt_correction_type multi-scan
_exptl_absorpt_process_details 'Blessing 1995'
_exptl_crystal_colour black
_exptl_crystal_density_diffrn 1.821
_exptl_crystal_density_meas ?
_exptl_crystal_density_method 'not measured'
_exptl_crystal_description block
_exptl_crystal_F_000 1616
_exptl_crystal_size_max 0.35
_exptl_crystal_size_mid 0.29
_exptl_crystal_size_min 0.24
_refine_diff_density_max 0.550
_refine_diff_density_min -0.442
_refine_diff_density_rms 0.105
_refine_ls_extinction_method none
_refine_ls_goodness_of_fit_ref 1.008
_refine_ls_hydrogen_treatment constr
_refine_ls_matrix_type full
_refine_ls_number_parameters 690
_refine_ls_number_reflns 10269
_refine_ls_number_restraints 0
_refine_ls_restrained_S_all 1.008
_refine_ls_R_factor_all 0.0829
_refine_ls_R_factor_gt 0.0419
_refine_ls_shift/su_max 0.001
_refine_ls_shift/su_mean 0.000
_refine_ls_structure_factor_coef Fsqd
_refine_ls_weighting_details 'calc w=1/[\s^2^(Fo^2^)+(0.0268P)^2^+0.0000P] where P=(Fo^2^+2Fc^2^)/3'
_refine_ls_weighting_scheme calc
_refine_ls_wR_factor_gt 0.0631
_refine_ls_wR_factor_ref 0.0722
_reflns_number_gt 6899
_reflns_number_total 10269
_reflns_threshold_expression >2sigma(I)
_cod_data_source_file ic500586g_si_002.cif
_cod_data_source_block 4*[Cp*2Fe][Fe4S4(NO)4]
_cod_depositor_comments
;
The following automatic conversions were performed:

'_symmetry_cell_setting' value 'Triclinic' changed to 'triclinic'
according to
/usr/data/users/saulius/crontab/automatic-downloads/rss-feeds/ACS/lib/dictionaries/cif_core.dic
dictionary named 'cif_core.dic' version 2.4.2 from 2011-04-26.

Automatic conversion script
Id: cif_fix_values 2281 2013-09-26 08:29:07Z andrius 

 Adding full bibliography for 4338230--4338234.cif.

The following automatic conversions were performed:

'_exptl_crystal_density_meas' value 'not measured' was changed to '?'
- the value is perceived as not measured.

Automatic conversion script
Id: cif_fix_values 3008 2015-01-20 13:52:24Z robertas 
;
_cod_original_sg_symbol_H-M P-1
_cod_database_code 4338233

loop_
_symmetry_equiv_pos_as_xyz
'x, y, z'
'-x, -y, -z'

loop_
_atom_site_label
_atom_site_type_symbol
_atom_site_fract_x
_atom_site_fract_y
_atom_site_fract_z
_atom_site_U_iso_or_equiv
_atom_site_adp_type
_atom_site_occupancy
_atom_site_symmetry_multiplicity
_atom_site_calc_flag
_atom_site_refinement_flags
Fe1 Fe 0.24235(5) 0.06274(4) 0.27694(4) 0.01570(15) Uani 1 1 d .
S1 S 0.10766(9) -0.03000(8) 0.19687(6) 0.0189(3) Uani 1 1 d .
O1 O 0.4753(2) 0.0017(2) 0.31212(17) 0.0254(8) Uani 1 1 d .
N1 N 0.3779(3) 0.0277(2) 0.2969(2) 0.0177(8) Uani 1 1 d .
Fe2 Fe 0.02656(5) 0.02136(4) 0.28909(4) 0.01613(15) Uani 1 1 d .
S2 S 0.17751(9) 0.08052(8) 0.38604(6) 0.0175(3) Uani 1 1 d .
O2 O -0.1241(2) -0.1118(2) 0.33153(18) 0.0256(8) Uani 1 1 d .
N2 N -0.0601(3) -0.0556(2) 0.3162(2) 0.0178(8) Uani 1 1 d .
Fe3 Fe 0.05240(5) 0.10760(4) 0.15912(4) 0.01653(15) Uani 1 1 d .
S3 S 0.21363(9) 0.19414(8) 0.21324(6) 0.0186(3) Uani 1 1 d .
N3 N -0.0064(3) 0.1156(2) 0.0601(2) 0.0213(9) Uani 1 1 d .
O3 O -0.0503(3) 0.1192(2) -0.01046(18) 0.0341(9) Uani 1 1 d .
Fe4 Fe 0.11187(5) 0.19419(4) 0.30422(4) 0.01587(15) Uani 1 1 d .
S4 S -0.06809(9) 0.14275(8) 0.23383(6) 0.0179(3) Uani 1 1 d .
O4 O 0.1393(3) 0.3582(2) 0.3935(2) 0.0342(9) Uani 1 1 d .
N4 N 0.1247(3) 0.2916(3) 0.3543(2) 0.0204(9) Uani 1 1 d .
Fe11 Fe 0.74948(5) 0.56910(4) 0.26166(4) 0.01758(16) Uani 1 1 d .
S11 S 0.67107(9) 0.58442(8) 0.36501(6) 0.0196(3) Uani 1 1 d .
O11 O 0.9731(3) 0.4914(2) 0.30276(18) 0.0281(8) Uani 1 1 d .
N11 N 0.8812(3) 0.5250(2) 0.2851(2) 0.0213(9) Uani 1 1 d .
Fe12 Fe 0.62077(5) 0.70354(4) 0.28775(4) 0.01735(16) Uani 1 1 d .
S12 S 0.73928(9) 0.70542(8) 0.20646(7) 0.0199(3) Uani 1 1 d .
O12 O 0.6392(3) 0.8577(2) 0.38866(19) 0.0308(8) Uani 1 1 d .
N12 N 0.6290(3) 0.7956(2) 0.3445(2) 0.0198(9) Uani 1 1 d .
Fe13 Fe 0.52528(5) 0.53452(4) 0.26065(4) 0.01851(16) Uani 1 1 d .
S13 S 0.61563(9) 0.48537(8) 0.17253(7) 0.0204(3) Uani 1 1 d .
O13 O 0.3707(2) 0.4036(2) 0.30190(18) 0.0258(8) Uani 1 1 d .
N13 N 0.4346(3) 0.4587(2) 0.2844(2) 0.0204(9) Uani 1 1 d .
Fe14 Fe 0.57723(5) 0.62753(4) 0.13929(4) 0.01804(16) Uani 1 1 d .
S14 S 0.44442(9) 0.66113(8) 0.20518(7) 0.0200(3) Uani 1 1 d .
O14 O 0.5248(3) 0.6576(2) -0.03010(18) 0.0288(8) Uani 1 1 d .
N14 N 0.5434(3) 0.6457(2) 0.0401(2) 0.0197(9) Uani 1 1 d .
Fe20 Fe 0.26018(5) 0.74276(4) 0.50222(3) 0.01206(14) Uani 1 1 d .
C20 C 0.4176(4) 0.6746(3) 0.5410(2) 0.0166(10) Uani 1 1 d .
C21 C 0.3866(3) 0.7086(3) 0.6095(2) 0.0161(10) Uani 1 1 d .
C22 C 0.2738(3) 0.6707(3) 0.6083(2) 0.0134(10) Uani 1 1 d .
C23 C 0.2348(3) 0.6129(3) 0.5392(2) 0.0181(10) Uani 1 1 d .
C24 C 0.3244(4) 0.6146(3) 0.4980(2) 0.0167(10) Uani 1 1 d .
C25 C 0.5297(4) 0.6968(3) 0.5188(3) 0.0277(12) Uani 1 1 d .
H25A H 0.5554 0.7592 0.5344 0.042 Uiso 1 1 calc R
H25B H 0.5164 0.6890 0.4602 0.042 Uiso 1 1 calc R
H25C H 0.5905 0.6565 0.5473 0.042 Uiso 1 1 calc R
C26 C 0.4599(4) 0.7709(3) 0.6735(3) 0.0270(12) Uani 1 1 d .
H26A H 0.4980 0.7363 0.7213 0.040 Uiso 1 1 calc R
H26B H 0.4099 0.8150 0.6883 0.040 Uiso 1 1 calc R
H26C H 0.5199 0.8021 0.6528 0.040 Uiso 1 1 calc R
C27 C 0.2113(4) 0.6883(3) 0.6716(2) 0.0241(11) Uani 1 1 d .
H27A H 0.1282 0.6699 0.6507 0.036 Uiso 1 1 calc R
H27B H 0.2185 0.7526 0.6852 0.036 Uiso 1 1 calc R
H27C H 0.2465 0.6540 0.7202 0.036 Uiso 1 1 calc R
C28 C 0.1216(4) 0.5582(3) 0.5145(3) 0.0253(11) Uani 1 1 d .
H28A H 0.1342 0.4975 0.5361 0.038 Uiso 1 1 calc R
H28B H 0.0937 0.5549 0.4553 0.038 Uiso 1 1 calc R
H28C H 0.0629 0.5866 0.5360 0.038 Uiso 1 1 calc R
C29 C 0.3220(4) 0.5599(3) 0.4244(3) 0.0305(12) Uani 1 1 d .
H29A H 0.3702 0.5907 0.3936 0.046 Uiso 1 1 calc R
H29B H 0.2409 0.5523 0.3904 0.046 Uiso 1 1 calc R
H29C H 0.3532 0.5008 0.4408 0.046 Uiso 1 1 calc R
C30 C 0.2411(3) 0.8119(3) 0.3936(2) 0.0130(10) Uani 1 1 d .
C31 C 0.1286(3) 0.7767(3) 0.3977(2) 0.0145(10) Uani 1 1 d .
C32 C 0.1053(3) 0.8142(3) 0.4681(2) 0.0151(10) Uani 1 1 d .
C33 C 0.2021(4) 0.8729(3) 0.5069(2) 0.0157(10) Uani 1 1 d .
C34 C 0.2862(3) 0.8713(3) 0.4617(2) 0.0135(10) Uani 1 1 d .
C35 C 0.2975(4) 0.7918(3) 0.3286(2) 0.0205(11) Uani 1 1 d .
H35A H 0.2664 0.8304 0.2821 0.031 Uiso 1 1 calc R
H35B H 0.2809 0.7286 0.3117 0.031 Uiso 1 1 calc R
H35C H 0.3826 0.8031 0.3489 0.031 Uiso 1 1 calc R
C36 C 0.0490(4) 0.7138(3) 0.3368(3) 0.0241(11) Uani 1 1 d .
H36A H -0.0048 0.6812 0.3622 0.036 Uiso 1 1 calc R
H36B H 0.0960 0.6708 0.3173 0.036 Uiso 1 1 calc R
H36C H 0.0037 0.7483 0.2911 0.036 Uiso 1 1 calc R
C37 C -0.0027(4) 0.7964(3) 0.4960(3) 0.0256(12) Uani 1 1 d .
H37A H 0.0193 0.7913 0.5551 0.038 Uiso 1 1 calc R
H37B H -0.0425 0.7402 0.4713 0.038 Uiso 1 1 calc R
H37C H -0.0557 0.8461 0.4798 0.038 Uiso 1 1 calc R
C38 C 0.2109(4) 0.9305(3) 0.5805(2) 0.0236(11) Uani 1 1 d .
H38A H 0.1747 0.9879 0.5638 0.035 Uiso 1 1 calc R
H38B H 0.2937 0.9416 0.6098 0.035 Uiso 1 1 calc R
H38C H 0.1700 0.8996 0.6160 0.035 Uiso 1 1 calc R
C39 C 0.4002(3) 0.9239(3) 0.4816(2) 0.0187(10) Uani 1 1 d .
H39A H 0.3867 0.9860 0.4636 0.028 Uiso 1 1 calc R
H39B H 0.4530 0.8967 0.4540 0.028 Uiso 1 1 calc R
H39C H 0.4358 0.9236 0.5403 0.028 Uiso 1 1 calc R
Fe40 Fe 0.0000 0.5000 0.0000 0.0138(2) Uani 1 2 d S
Fe41 Fe 0.5000 0.0000 0.0000 0.0136(2) Uani 1 2 d S
C40 C 0.0347(3) 0.5100(3) 0.1261(2) 0.0162(10) Uani 1 1 d .
C41 C -0.0659(4) 0.4517(3) 0.0938(2) 0.0178(10) Uani 1 1 d .
C42 C -0.1526(3) 0.5024(3) 0.0393(2) 0.0164(10) Uani 1 1 d .
C43 C -0.1054(4) 0.5917(3) 0.0380(2) 0.0186(10) Uani 1 1 d .
C44 C 0.0104(3) 0.5964(3) 0.0919(2) 0.0172(10) Uani 1 1 d .
C45 C 0.1470(3) 0.4849(3) 0.1862(2) 0.0245(11) Uani 1 1 d .
H45A H 0.1394 0.4921 0.2413 0.037 Uiso 1 1 calc R
H45B H 0.2120 0.5242 0.1795 0.037 Uiso 1 1 calc R
H45C H 0.1627 0.4222 0.1770 0.037 Uiso 1 1 calc R
C46 C -0.0796(4) 0.3563(3) 0.1172(3) 0.0284(12) Uani 1 1 d .
H46A H -0.1209 0.3536 0.1595 0.043 Uiso 1 1 calc R
H46B H -0.0019 0.3312 0.1377 0.043 Uiso 1 1 calc R
H46C H -0.1249 0.3213 0.0697 0.043 Uiso 1 1 calc R
C47 C -0.2721(3) 0.4674(3) -0.0077(3) 0.0219(11) Uani 1 1 d .
H47A H -0.3254 0.4678 0.0271 0.033 Uiso 1 1 calc R
H47B H -0.2671 0.4058 -0.0264 0.033 Uiso 1 1 calc R
H47C H -0.3019 0.5057 -0.0545 0.033 Uiso 1 1 calc R
C48 C -0.1673(4) 0.6696(3) -0.0080(3) 0.0265(11) Uani 1 1 d .
H48A H -0.2247 0.6472 -0.0574 0.040 Uiso 1 1 calc R
H48B H -0.1098 0.7108 -0.0223 0.040 Uiso 1 1 calc R
H48C H -0.2077 0.7015 0.0259 0.040 Uiso 1 1 calc R
C49 C 0.0897(4) 0.6789(3) 0.1115(3) 0.0273(12) Uani 1 1 d .
H49A H 0.0844 0.7130 0.0619 0.041 Uiso 1 1 calc R
H49B H 0.1708 0.6614 0.1345 0.041 Uiso 1 1 calc R
H49C H 0.0659 0.7163 0.1508 0.041 Uiso 1 1 calc R
C50 C 0.6394(4) -0.0875(3) 0.0368(3) 0.0190(10) Uani 1 1 d .
C51 C 0.5860(3) -0.0753(3) 0.1009(2) 0.0171(10) Uani 1 1 d .
C52 C 0.4653(3) -0.1058(3) 0.0717(2) 0.0163(10) Uani 1 1 d .
C53 C 0.5551(3) 0.1355(3) 0.0095(2) 0.0156(10) Uani 1 1 d .
C54 C 0.4476(4) 0.1238(3) 0.0323(3) 0.0166(10) Uani 1 1 d .
C55 C 0.7665(3) -0.0675(3) 0.0421(3) 0.0282(12) Uani 1 1 d .
H55A H 0.7955 -0.0156 0.0782 0.042 Uiso 1 1 calc R
H55B H 0.7749 -0.0540 -0.0120 0.042 Uiso 1 1 calc R
H55C H 0.8120 -0.1199 0.0635 0.042 Uiso 1 1 calc R
C56 C 0.6461(4) -0.0411(3) 0.1847(2) 0.0272(12) Uani 1 1 d .
H56A H 0.6756 -0.0918 0.2196 0.041 Uiso 1 1 calc R
H56B H 0.5902 -0.0092 0.2063 0.041 Uiso 1 1 calc R
H56C H 0.7119 0.0002 0.1829 0.041 Uiso 1 1 calc R
C57 C 0.3772(4) -0.1072(3) 0.1204(3) 0.0238(11) Uani 1 1 d .
H57A H 0.2977 -0.1081 0.0837 0.036 Uiso 1 1 calc R
H57B H 0.3901 -0.0534 0.1553 0.036 Uiso 1 1 calc R
H57C H 0.3865 -0.1610 0.1540 0.036 Uiso 1 1 calc R
C58 C 0.6672(4) 0.1770(3) 0.0616(3) 0.0270(12) Uani 1 1 d .
H58A H 0.7333 0.1547 0.0443 0.040 Uiso 1 1 calc R
H58B H 0.6757 0.1608 0.1182 0.040 Uiso 1 1 calc R
H58C H 0.6660 0.2425 0.0566 0.040 Uiso 1 1 calc R
C59 C 0.4286(4) 0.1484(3) 0.1117(3) 0.0312(12) Uani 1 1 d .
H59A H 0.5028 0.1456 0.1543 0.047 Uiso 1 1 calc R
H59B H 0.3702 0.1062 0.1239 0.047 Uiso 1 1 calc R
H59C H 0.4002 0.2095 0.1093 0.047 Uiso 1 1 calc R

loop_
_atom_site_aniso_label
_atom_site_aniso_U_11
_atom_site_aniso_U_22
_atom_site_aniso_U_33
_atom_site_aniso_U_23
_atom_site_aniso_U_13
_atom_site_aniso_U_12
Fe1 0.0126(3) 0.0190(4) 0.0162(3) -0.0007(3) 0.0049(3) 0.0021(3)
S1 0.0174(6) 0.0195(7) 0.0194(6) -0.0024(5) 0.0047(5) 0.0010(5)
O1 0.0165(17) 0.036(2) 0.0245(17) -0.0041(15) 0.0053(14) 0.0065(15)
N1 0.016(2) 0.020(2) 0.0167(19) 0.0003(17) 0.0048(16) 0.0008(17)
Fe2 0.0146(3) 0.0163(4) 0.0186(3) 0.0007(3) 0.0066(3) -0.0001(3)
S2 0.0179(6) 0.0196(7) 0.0153(6) 0.0006(5) 0.0047(5) 0.0023(5)
O2 0.0212(18) 0.024(2) 0.0314(19) 0.0066(15) 0.0075(15) -0.0052(15)
N2 0.018(2) 0.015(2) 0.020(2) 0.0017(17) 0.0024(17) 0.0027(17)
Fe3 0.0141(3) 0.0207(4) 0.0152(3) 0.0000(3) 0.0046(3) 0.0004(3)
S3 0.0158(6) 0.0212(7) 0.0204(6) 0.0008(5) 0.0078(5) -0.0011(5)
N3 0.017(2) 0.021(2) 0.025(2) -0.0013(18) 0.0050(17) -0.0019(17)
O3 0.036(2) 0.048(2) 0.0156(18) 0.0015(16) 0.0023(16) -0.0008(17)
Fe4 0.0149(3) 0.0162(4) 0.0178(3) -0.0010(3) 0.0065(3) 0.0007(3)
S4 0.0139(6) 0.0196(7) 0.0210(6) 0.0007(5) 0.0061(5) 0.0011(5)
O4 0.036(2) 0.023(2) 0.045(2) -0.0128(18) 0.0115(17) 0.0017(16)
N4 0.015(2) 0.023(2) 0.024(2) -0.0001(19) 0.0058(17) 0.0009(18)
Fe11 0.0127(3) 0.0197(4) 0.0200(3) -0.0028(3) 0.0039(3) 0.0005(3)
S11 0.0200(6) 0.0212(7) 0.0175(6) -0.0014(5) 0.0047(5) 0.0017(5)
O11 0.0157(17) 0.037(2) 0.0326(19) 0.0032(16) 0.0075(15) 0.0066(16)
N11 0.016(2) 0.025(2) 0.024(2) -0.0013(18) 0.0082(17) -0.0023(18)
Fe12 0.0160(3) 0.0162(4) 0.0202(3) -0.0026(3) 0.0057(3) -0.0004(3)
S12 0.0158(6) 0.0218(7) 0.0223(6) -0.0011(5) 0.0063(5) -0.0024(5)
O12 0.035(2) 0.021(2) 0.038(2) -0.0117(17) 0.0141(17) -0.0035(16)
N12 0.020(2) 0.017(2) 0.024(2) -0.0026(18) 0.0086(17) 0.0004(17)
Fe13 0.0150(3) 0.0195(4) 0.0215(4) -0.0012(3) 0.0061(3) -0.0017(3)
S13 0.0196(6) 0.0213(7) 0.0204(6) -0.0047(5) 0.0058(5) -0.0011(5)
O13 0.0204(18) 0.022(2) 0.0342(19) 0.0042(16) 0.0066(15) -0.0033(15)
N13 0.016(2) 0.023(2) 0.021(2) -0.0009(18) 0.0051(17) -0.0016(18)
Fe14 0.0145(3) 0.0218(4) 0.0173(3) -0.0016(3) 0.0037(3) -0.0011(3)
S14 0.0140(6) 0.0222(7) 0.0241(6) 0.0001(5) 0.0054(5) 0.0006(5)
O14 0.0316(19) 0.033(2) 0.0201(18) 0.0000(16) 0.0049(15) -0.0005(16)
N14 0.015(2) 0.017(2) 0.026(2) -0.0023(18) 0.0061(17) -0.0035(16)
Fe20 0.0111(3) 0.0116(3) 0.0136(3) -0.0008(3) 0.0040(2) -0.0016(3)
C20 0.015(2) 0.017(3) 0.019(2) 0.003(2) 0.0071(19) 0.002(2)
C21 0.013(2) 0.014(3) 0.019(2) 0.004(2) -0.0006(19) 0.0003(19)
C22 0.014(2) 0.013(2) 0.015(2) 0.0012(19) 0.0056(18) 0.0047(19)
C23 0.014(2) 0.018(3) 0.021(2) 0.003(2) 0.001(2) 0.001(2)
C24 0.029(3) 0.007(2) 0.014(2) 0.0034(19) 0.005(2) 0.004(2)
C25 0.019(3) 0.028(3) 0.044(3) 0.011(2) 0.020(2) 0.004(2)
C26 0.029(3) 0.020(3) 0.025(3) -0.001(2) -0.005(2) 0.001(2)
C27 0.029(3) 0.027(3) 0.020(2) 0.010(2) 0.010(2) 0.009(2)
C28 0.024(3) 0.018(3) 0.028(3) 0.007(2) 0.000(2) -0.009(2)
C29 0.047(3) 0.019(3) 0.026(3) -0.003(2) 0.012(2) 0.005(2)
C30 0.012(2) 0.010(2) 0.017(2) 0.0015(19) 0.0034(18) 0.0024(18)
C31 0.017(2) 0.011(2) 0.015(2) 0.0030(19) 0.0023(19) 0.0060(19)
C32 0.011(2) 0.017(3) 0.019(2) 0.004(2) 0.0065(19) 0.0016(19)
C33 0.020(2) 0.010(2) 0.017(2) 0.0041(19) 0.0046(19) 0.0042(19)
C34 0.015(2) 0.010(2) 0.016(2) -0.0002(19) 0.0056(19) -0.0025(19)
C35 0.023(3) 0.024(3) 0.015(2) 0.001(2) 0.007(2) 0.002(2)
C36 0.019(2) 0.026(3) 0.024(3) -0.001(2) 0.001(2) 0.001(2)
C37 0.020(3) 0.032(3) 0.030(3) 0.003(2) 0.014(2) 0.001(2)
C38 0.029(3) 0.021(3) 0.022(3) -0.004(2) 0.009(2) 0.004(2)
C39 0.020(2) 0.016(3) 0.019(2) 0.001(2) 0.004(2) -0.004(2)
Fe40 0.0108(5) 0.0180(5) 0.0127(4) 0.0014(4) 0.0039(4) -0.0013(4)
Fe41 0.0118(5) 0.0171(5) 0.0131(4) 0.0002(4) 0.0053(4) 0.0014(4)
C40 0.013(2) 0.030(3) 0.008(2) -0.003(2) 0.0063(18) -0.001(2)
C41 0.017(2) 0.024(3) 0.017(2) 0.003(2) 0.013(2) -0.003(2)
C42 0.012(2) 0.026(3) 0.015(2) 0.001(2) 0.0107(19) 0.001(2)
C43 0.016(2) 0.025(3) 0.017(2) 0.000(2) 0.0084(19) 0.001(2)
C44 0.016(2) 0.021(3) 0.015(2) -0.006(2) 0.0048(19) 0.001(2)
C45 0.016(2) 0.039(3) 0.018(2) 0.005(2) 0.002(2) 0.003(2)
C46 0.026(3) 0.036(3) 0.026(3) 0.005(2) 0.012(2) -0.001(2)
C47 0.013(2) 0.030(3) 0.025(3) 0.000(2) 0.009(2) -0.002(2)
C48 0.025(3) 0.025(3) 0.030(3) 0.001(2) 0.008(2) 0.004(2)
C49 0.025(3) 0.028(3) 0.029(3) -0.010(2) 0.008(2) -0.006(2)
C50 0.016(2) 0.016(3) 0.028(3) 0.005(2) 0.010(2) 0.002(2)
C51 0.017(2) 0.012(3) 0.021(2) 0.008(2) 0.0019(19) -0.0041(19)
C52 0.017(2) 0.013(3) 0.022(2) 0.007(2) 0.011(2) 0.0029(19)
C53 0.016(2) 0.010(2) 0.019(2) 0.0011(19) 0.0022(19) 0.0034(19)
C54 0.020(2) 0.009(2) 0.024(2) 0.002(2) 0.013(2) 0.0039(19)
C55 0.014(2) 0.027(3) 0.045(3) 0.002(2) 0.012(2) 0.001(2)
C56 0.025(3) 0.030(3) 0.019(2) 0.004(2) -0.005(2) -0.003(2)
C57 0.024(3) 0.021(3) 0.028(3) 0.002(2) 0.011(2) -0.001(2)
C58 0.021(3) 0.019(3) 0.035(3) -0.005(2) -0.001(2) 0.000(2)
C59 0.041(3) 0.026(3) 0.034(3) -0.002(2) 0.022(2) 0.005(2)

loop_
_atom_type_symbol
_atom_type_description
_atom_type_scat_dispersion_real
_atom_type_scat_dispersion_imag
_atom_type_scat_source
C C 0.0033 0.0016 'International Tables Vol C Tables 4.2.6.8 and 6.1.1.4'
H H 0.0000 0.0000 'International Tables Vol C Tables 4.2.6.8 and 6.1.1.4'
N N 0.0061 0.0033 'International Tables Vol C Tables 4.2.6.8 and 6.1.1.4'
O O 0.0106 0.0060 'International Tables Vol C Tables 4.2.6.8 and 6.1.1.4'
S S 0.1246 0.1234 'International Tables Vol C Tables 4.2.6.8 and 6.1.1.4'
Fe Fe 0.3463 0.8444 'International Tables Vol C Tables 4.2.6.8 and 6.1.1.4'

loop_
_geom_angle_atom_site_label_1
_geom_angle_atom_site_label_2
_geom_angle_atom_site_label_3
_geom_angle
_geom_angle_site_symmetry_1
_geom_angle_site_symmetry_3
N1 Fe1 S2 114.19(12) . .
N1 Fe1 S1 114.17(13) . .
S2 Fe1 S1 104.03(5) . .
N1 Fe1 S3 115.05(12) . .
S2 Fe1 S3 104.74(5) . .
S1 Fe1 S3 103.35(5) . .
N1 Fe1 Fe4 144.09(12) . .
S2 Fe1 Fe4 53.35(3) . .
S1 Fe1 Fe4 101.74(4) . .
S3 Fe1 Fe4 53.02(3) . .
N1 Fe1 Fe2 144.15(12) . .
S2 Fe1 Fe2 53.35(3) . .
S1 Fe1 Fe2 52.76(3) . .
S3 Fe1 Fe2 100.79(4) . .
Fe4 Fe1 Fe2 61.20(2) . .
N1 Fe1 Fe3 145.12(12) . .
S2 Fe1 Fe3 100.68(4) . .
S1 Fe1 Fe3 52.61(3) . .
S3 Fe1 Fe3 53.02(3) . .
Fe4 Fe1 Fe3 60.71(2) . .
Fe2 Fe1 Fe3 59.46(2) . .
Fe2 S1 Fe3 73.74(4) . .
Fe2 S1 Fe1 73.93(4) . .
Fe3 S1 Fe1 74.50(4) . .
O1 N1 Fe1 179.1(3) . .
N2 Fe2 S1 112.44(13) . .
N2 Fe2 S2 117.54(12) . .
S1 Fe2 S2 104.34(4) . .
N2 Fe2 S4 113.24(12) . .
S1 Fe2 S4 105.12(5) . .
S2 Fe2 S4 102.90(5) . .
N2 Fe2 Fe3 140.95(12) . .
S1 Fe2 Fe3 53.26(4) . .
S2 Fe2 Fe3 101.52(4) . .
S4 Fe2 Fe3 53.54(3) . .
N2 Fe2 Fe1 145.95(12) . .
S1 Fe2 Fe1 53.30(3) . .
S2 Fe2 Fe1 53.14(3) . .
S4 Fe2 Fe1 100.74(4) . .
Fe3 Fe2 Fe1 60.68(2) . .
N2 Fe2 Fe4 146.97(12) . .
S1 Fe2 Fe4 100.52(4) . .
S2 Fe2 Fe4 52.45(3) . .
S4 Fe2 Fe4 52.97(3) . .
Fe3 Fe2 Fe4 60.45(2) . .
Fe1 Fe2 Fe4 59.20(2) . .
Fe4 S2 Fe1 73.28(4) . .
Fe4 S2 Fe2 74.89(4) . .
Fe1 S2 Fe2 73.52(4) . .
O2 N2 Fe2 176.7(3) . .
N3 Fe3 S1 113.11(13) . .
N3 Fe3 S3 116.65(12) . .
S1 Fe3 S3 103.57(5) . .
N3 Fe3 S4 114.08(12) . .
S1 Fe3 S4 104.90(5) . .
S3 Fe3 S4 103.18(5) . .
N3 Fe3 Fe2 142.27(12) . .
S1 Fe3 Fe2 53.00(3) . .
S3 Fe3 Fe2 101.07(4) . .
S4 Fe3 Fe2 53.58(3) . .
N3 Fe3 Fe1 145.78(12) . .
S1 Fe3 Fe1 52.89(3) . .
S3 Fe3 Fe1 52.97(3) . .
S4 Fe3 Fe1 100.10(4) . .
Fe2 Fe3 Fe1 59.86(2) . .
N3 Fe3 Fe4 146.32(13) . .
S1 Fe3 Fe4 100.57(4) . .
S3 Fe3 Fe4 52.29(3) . .
S4 Fe3 Fe4 53.11(3) . .
Fe2 Fe3 Fe4 60.75(2) . .
Fe1 Fe3 Fe4 59.04(2) . .
Fe4 S3 Fe1 73.32(4) . .
Fe4 S3 Fe3 74.76(4) . .
Fe1 S3 Fe3 74.01(4) . .
O3 N3 Fe3 178.1(4) . .
N4 Fe4 S3 112.96(12) . .
N4 Fe4 S2 112.29(13) . .
S3 Fe4 S2 105.36(5) . .
N4 Fe4 S4 118.59(12) . .
S3 Fe4 S4 103.47(5) . .
S2 Fe4 S4 102.79(5) . .
N4 Fe4 Fe1 140.58(12) . .
S3 Fe4 Fe1 53.66(3) . .
S2 Fe4 Fe1 53.36(3) . .
S4 Fe4 Fe1 100.81(4) . .
N4 Fe4 Fe3 147.31(12) . .
S3 Fe4 Fe3 52.95(3) . .
S2 Fe4 Fe3 100.32(4) . .
S4 Fe4 Fe3 52.75(3) . .
Fe1 Fe4 Fe3 60.25(2) . .
N4 Fe4 Fe2 146.89(12) . .
S3 Fe4 Fe2 99.99(4) . .
S2 Fe4 Fe2 52.66(3) . .
S4 Fe4 Fe2 52.65(3) . .
Fe1 Fe4 Fe2 59.60(2) . .
Fe3 Fe4 Fe2 58.80(2) . .
Fe3 S4 Fe2 72.88(4) . .
Fe3 S4 Fe4 74.14(4) . .
Fe2 S4 Fe4 74.38(4) . .
O4 N4 Fe4 175.8(3) . .
N11 Fe11 S13 112.50(13) . .
N11 Fe11 S11 115.11(12) . .
S13 Fe11 S11 103.67(5) . .
N11 Fe11 S12 115.81(13) . .
S13 Fe11 S12 104.27(5) . .
S11 Fe11 S12 104.14(5) . .
N11 Fe11 Fe12 146.38(13) . .
S13 Fe11 Fe12 101.11(4) . .
S11 Fe11 Fe12 52.88(4) . .
S12 Fe11 Fe12 53.20(3) . .
N11 Fe11 Fe14 143.93(12) . .
S13 Fe11 Fe14 53.14(4) . .
S11 Fe11 Fe14 100.89(4) . .
S12 Fe11 Fe14 53.12(3) . .
Fe12 Fe11 Fe14 60.53(2) . .
N11 Fe11 Fe13 142.78(13) . .
S13 Fe11 Fe13 52.73(3) . .
S11 Fe11 Fe13 52.90(3) . .
S12 Fe11 Fe13 101.38(4) . .
Fe12 Fe11 Fe13 60.66(2) . .
Fe14 Fe11 Fe13 60.50(2) . .
Fe12 S11 Fe13 74.96(4) . .
Fe12 S11 Fe11 73.84(4) . .
Fe13 S11 Fe11 74.01(4) . .
O11 N11 Fe11 177.9(3) . .
N12 Fe12 S11 110.61(13) . .
N12 Fe12 S12 115.37(12) . .
S11 Fe12 S12 104.63(5) . .
N12 Fe12 S14 117.65(13) . .
S11 Fe12 S14 103.40(5) . .
S12 Fe12 S14 103.75(5) . .
N12 Fe12 Fe11 141.76(12) . .
S11 Fe12 Fe11 53.27(3) . .
S12 Fe12 Fe11 53.31(4) . .
S14 Fe12 Fe11 100.46(4) . .
N12 Fe12 Fe14 148.81(12) . .
S11 Fe12 Fe14 100.56(4) . .
S12 Fe12 Fe14 52.81(3) . .
S14 Fe12 Fe14 53.07(3) . .
Fe11 Fe12 Fe14 59.75(2) . .
N12 Fe12 Fe13 143.59(12) . .
S11 Fe12 Fe13 52.62(3) . .
S12 Fe12 Fe13 100.79(4) . .
S14 Fe12 Fe13 52.91(4) . .
Fe11 Fe12 Fe13 59.83(2) . .
Fe14 Fe12 Fe13 59.97(2) . .
Fe14 S12 Fe12 74.29(4) . .
Fe14 S12 Fe11 73.56(4) . .
Fe12 S12 Fe11 73.48(4) . .
O12 N12 Fe12 175.8(3) . .
N13 Fe13 S13 113.99(13) . .
N13 Fe13 S11 114.34(12) . .
S13 Fe13 S11 103.95(5) . .
N13 Fe13 S14 115.96(13) . .
S13 Fe13 S14 103.80(5) . .
S11 Fe13 S14 103.34(5) . .
N13 Fe13 Fe11 143.73(13) . .
S13 Fe13 Fe11 52.84(3) . .
S11 Fe13 Fe11 53.08(3) . .
S14 Fe13 Fe11 100.31(4) . .
N13 Fe13 Fe14 145.35(12) . .
S13 Fe13 Fe14 52.77(4) . .
S11 Fe13 Fe14 100.30(4) . .
S14 Fe13 Fe14 53.05(3) . .
Fe11 Fe13 Fe14 59.60(2) . .
N13 Fe13 Fe12 145.73(13) . .
S13 Fe13 Fe12 100.26(4) . .
S11 Fe13 Fe12 52.42(4) . .
S14 Fe13 Fe12 53.05(3) . .
Fe11 Fe13 Fe12 59.51(2) . .
Fe14 Fe13 Fe12 59.84(2) . .
Fe13 S13 Fe11 74.43(4) . .
Fe13 S13 Fe14 74.82(4) . .
Fe11 S13 Fe14 73.97(4) . .
O13 N13 Fe13 179.1(3) . .
N14 Fe14 S13 113.89(13) . .
N14 Fe14 S12 112.15(12) . .
S13 Fe14 S12 104.23(5) . .
N14 Fe14 S14 117.76(12) . .
S13 Fe14 S14 103.45(5) . .
S12 Fe14 S14 103.96(5) . .
N14 Fe14 Fe11 141.70(12) . .
S13 Fe14 Fe11 52.89(3) . .
S12 Fe14 Fe11 53.32(3) . .
S14 Fe14 Fe11 100.54(4) . .
N14 Fe14 Fe12 145.69(13) . .
S13 Fe14 Fe12 100.27(4) . .
S12 Fe14 Fe12 52.90(3) . .
S14 Fe14 Fe12 53.20(3) . .
Fe11 Fe14 Fe12 59.72(2) . .
N14 Fe14 Fe13 146.71(12) . .
S13 Fe14 Fe13 52.41(3) . .
S12 Fe14 Fe13 101.04(4) . .
S14 Fe14 Fe13 53.04(3) . .
Fe11 Fe14 Fe13 59.89(2) . .
Fe12 Fe14 Fe13 60.19(2) . .
Fe13 S14 Fe14 73.92(4) . .
Fe13 S14 Fe12 74.04(4) . .
Fe14 S14 Fe12 73.73(4) . .
O14 N14 Fe14 176.8(3) . .
C23 Fe20 C34 178.20(17) . .
C23 Fe20 C22 39.99(15) . .
C34 Fe20 C22 141.67(16) . .
C23 Fe20 C24 40.11(15) . .
C34 Fe20 C24 138.49(16) . .
C22 Fe20 C24 66.84(16) . .
C23 Fe20 C33 141.58(17) . .
C34 Fe20 C33 39.87(15) . .
C22 Fe20 C33 113.72(16) . .
C24 Fe20 C33 177.91(17) . .
C23 Fe20 C30 138.19(16) . .
C34 Fe20 C30 40.17(14) . .
C22 Fe20 C30 177.82(16) . .
C24 Fe20 C30 112.48(16) . .
C33 Fe20 C30 67.03(16) . .
C23 Fe20 C32 113.53(16) . .
C34 Fe20 C32 66.97(16) . .
C22 Fe20 C32 112.20(15) . .
C24 Fe20 C32 142.23(17) . .
C33 Fe20 C32 39.70(15) . .
C30 Fe20 C32 66.95(15) . .
C23 Fe20 C20 67.18(16) . .
C34 Fe20 C20 112.40(16) . .
C22 Fe20 C20 66.68(15) . .
C24 Fe20 C20 39.76(15) . .
C33 Fe20 C20 138.34(17) . .
C30 Fe20 C20 114.25(16) . .
C32 Fe20 C20 177.53(18) . .
C23 Fe20 C31 112.15(16) . .
C34 Fe20 C31 67.02(16) . .
C22 Fe20 C31 138.27(16) . .
C24 Fe20 C31 114.38(16) . .
C33 Fe20 C31 66.66(16) . .
C30 Fe20 C31 39.84(15) . .
C32 Fe20 C31 39.68(15) . .
C20 Fe20 C31 142.58(16) . .
C23 Fe20 C21 66.95(16) . .
C34 Fe20 C21 113.93(16) . .
C22 Fe20 C21 39.69(15) . .
C24 Fe20 C21 66.47(16) . .
C33 Fe20 C21 112.55(16) . .
C30 Fe20 C21 142.23(16) . .
C32 Fe20 C21 138.34(16) . .
C20 Fe20 C21 39.43(15) . .
C31 Fe20 C21 177.66(16) . .
C21 C20 C24 107.9(4) . .
C21 C20 C25 125.9(4) . .
C24 C20 C25 126.2(4) . .
C21 C20 Fe20 70.5(2) . .
C24 C20 Fe20 69.6(2) . .
C25 C20 Fe20 126.2(3) . .
C20 C21 C22 108.0(4) . .
C20 C21 C26 126.6(4) . .
C22 C21 C26 125.4(4) . .
C20 C21 Fe20 70.1(2) . .
C22 C21 Fe20 69.2(2) . .
C26 C21 Fe20 127.7(3) . .
C23 C22 C21 108.3(4) . .
C23 C22 C27 127.3(4) . .
C21 C22 C27 124.4(4) . .
C23 C22 Fe20 69.5(2) . .
C21 C22 Fe20 71.1(2) . .
C27 C22 Fe20 126.6(3) . .
C22 C23 C24 107.7(3) . .
C22 C23 C28 126.6(4) . .
C24 C23 C28 125.6(4) . .
C22 C23 Fe20 70.6(2) . .
C24 C23 Fe20 70.7(2) . .
C28 C23 Fe20 125.2(3) . .
C20 C24 C23 108.1(4) . .
C20 C24 C29 126.4(4) . .
C23 C24 C29 125.4(4) . .
C20 C24 Fe20 70.6(2) . .
C23 C24 Fe20 69.2(2) . .
C29 C24 Fe20 127.5(3) . .
C31 C30 C34 107.6(3) . .
C31 C30 C35 125.5(4) . .
C34 C30 C35 126.8(4) . .
C31 C30 Fe20 70.7(2) . .
C34 C30 Fe20 69.3(2) . .
C35 C30 Fe20 126.9(3) . .
C32 C31 C30 108.0(4) . .
C32 C31 C36 126.6(4) . .
C30 C31 C36 125.4(4) . .
C32 C31 Fe20 69.9(2) . .
C30 C31 Fe20 69.5(2) . .
C36 C31 Fe20 127.5(3) . .
C33 C32 C31 108.0(4) . .
C33 C32 C37 125.7(4) . .
C31 C32 C37 126.3(4) . .
C33 C32 Fe20 69.8(2) . .
C31 C32 Fe20 70.4(2) . .
C37 C32 Fe20 126.2(3) . .
C34 C33 C32 108.3(4) . .
C34 C33 C38 125.8(4) . .
C32 C33 C38 125.8(4) . .
C34 C33 Fe20 69.6(2) . .
C32 C33 Fe20 70.5(2) . .
C38 C33 Fe20 128.1(3) . .
C33 C34 C30 108.1(3) . .
C33 C34 C39 125.4(4) . .
C30 C34 C39 126.4(4) . .
C33 C34 Fe20 70.5(2) . .
C30 C34 Fe20 70.5(2) . .
C39 C34 Fe20 125.4(3) . .
C41 Fe40 C41 180.0(2) . 2_565
C41 Fe40 C40 39.90(15) . .
C41 Fe40 C40 140.10(15) 2_565 .
C41 Fe40 C40 140.10(15) . 2_565
C41 Fe40 C40 39.90(15) 2_565 2_565
C40 Fe40 C40 180.0(2) . 2_565
C41 Fe40 C42 39.90(15) . .
C41 Fe40 C42 140.10(15) 2_565 .
C40 Fe40 C42 66.90(15) . .
C40 Fe40 C42 113.10(15) 2_565 .
C41 Fe40 C42 140.10(15) . 2_565
C41 Fe40 C42 39.90(15) 2_565 2_565
C40 Fe40 C42 113.10(15) . 2_565
C40 Fe40 C42 66.90(15) 2_565 2_565
C42 Fe40 C42 180.00(18) . 2_565
C41 Fe40 C43 66.78(17) . .
C41 Fe40 C43 113.22(17) 2_565 .
C40 Fe40 C43 66.69(16) . .
C40 Fe40 C43 113.31(16) 2_565 .
C42 Fe40 C43 39.68(16) . .
C42 Fe40 C43 140.32(16) 2_565 .
C41 Fe40 C43 113.22(17) . 2_565
C41 Fe40 C43 66.78(17) 2_565 2_565
C40 Fe40 C43 113.31(16) . 2_565
C40 Fe40 C43 66.69(16) 2_565 2_565
C42 Fe40 C43 140.32(16) . 2_565
C42 Fe40 C43 39.68(16) 2_565 2_565
C43 Fe40 C43 180.0(2) . 2_565
C41 Fe40 C44 113.27(17) . 2_565
C41 Fe40 C44 66.73(17) 2_565 2_565
C40 Fe40 C44 140.40(16) . 2_565
C40 Fe40 C44 39.60(16) 2_565 2_565
C42 Fe40 C44 113.30(16) . 2_565
C42 Fe40 C44 66.70(16) 2_565 2_565
C43 Fe40 C44 140.30(15) . 2_565
C43 Fe40 C44 39.70(15) 2_565 2_565
C41 Fe40 C44 66.73(17) . .
C41 Fe40 C44 113.27(17) 2_565 .
C40 Fe40 C44 39.60(16) . .
C40 Fe40 C44 140.40(16) 2_565 .
C42 Fe40 C44 66.70(16) . .
C42 Fe40 C44 113.30(16) 2_565 .
C43 Fe40 C44 39.70(15) . .
C43 Fe40 C44 140.30(15) 2_565 .
C44 Fe40 C44 180.0(2) 2_565 .
C53 Fe41 C53 180.0(2) 2_655 .
C53 Fe41 C54 139.83(15) 2_655 .
C53 Fe41 C54 40.17(15) . .
C53 Fe41 C54 40.17(15) 2_655 2_655
C53 Fe41 C54 139.83(15) . 2_655
C54 Fe41 C54 180.0(2) . 2_655
C53 Fe41 C52 39.51(15) 2_655 .
C53 Fe41 C52 140.49(15) . .
C54 Fe41 C52 112.98(16) . .
C54 Fe41 C52 67.02(16) 2_655 .
C53 Fe41 C52 140.49(15) 2_655 2_655
C53 Fe41 C52 39.51(15) . 2_655
C54 Fe41 C52 67.02(16) . 2_655
C54 Fe41 C52 112.98(16) 2_655 2_655
C52 Fe41 C52 180.0(2) . 2_655
C53 Fe41 C50 113.24(16) 2_655 2_655
C53 Fe41 C50 66.76(16) . 2_655
C54 Fe41 C50 39.91(15) . 2_655
C54 Fe41 C50 140.09(15) 2_655 2_655
C52 Fe41 C50 113.45(16) . 2_655
C52 Fe41 C50 66.55(16) 2_655 2_655
C53 Fe41 C50 66.76(16) 2_655 .
C53 Fe41 C50 113.24(16) . .
C54 Fe41 C50 140.09(15) . .
C54 Fe41 C50 39.91(15) 2_655 .
C52 Fe41 C50 66.55(16) . .
C52 Fe41 C50 113.45(16) 2_655 .
C50 Fe41 C50 180.00(18) 2_655 .
C53 Fe41 C51 66.87(15) 2_655 .
C53 Fe41 C51 113.13(15) . .
C54 Fe41 C51 112.88(16) . .
C54 Fe41 C51 67.12(16) 2_655 .
C52 Fe41 C51 39.96(15) . .
C52 Fe41 C51 140.04(15) 2_655 .
C50 Fe41 C51 140.46(15) 2_655 .
C50 Fe41 C51 39.54(15) . .
C53 Fe41 C51 113.13(15) 2_655 2_655
C53 Fe41 C51 66.87(15) . 2_655
C54 Fe41 C51 67.12(16) . 2_655
C54 Fe41 C51 112.88(16) 2_655 2_655
C52 Fe41 C51 140.04(15) . 2_655
C52 Fe41 C51 39.96(15) 2_655 2_655
C50 Fe41 C51 39.54(15) 2_655 2_655
C50 Fe41 C51 140.46(15) . 2_655
C51 Fe41 C51 180.0(3) . 2_655
C44 C40 C41 108.1(3) . .
C44 C40 C45 125.7(4) . .
C41 C40 C45 126.2(4) . .
C44 C40 Fe40 70.6(2) . .
C41 C40 Fe40 69.9(2) . .
C45 C40 Fe40 125.4(3) . .
C40 C41 C42 108.0(4) . .
C40 C41 C46 125.5(4) . .
C42 C41 C46 126.4(4) . .
C40 C41 Fe40 70.2(2) . .
C42 C41 Fe40 70.3(2) . .
C46 C41 Fe40 127.7(3) . .
C43 C42 C41 107.9(4) . .
C43 C42 C47 126.3(4) . .
C41 C42 C47 125.8(4) . .
C43 C42 Fe40 70.4(2) . .
C41 C42 Fe40 69.8(2) . .
C47 C42 Fe40 125.5(3) . .
C42 C43 C44 108.0(4) . .
C42 C43 C48 126.7(4) . .
C44 C43 C48 125.2(4) . .
C42 C43 Fe40 69.9(2) . .
C44 C43 Fe40 70.2(2) . .
C48 C43 Fe40 127.9(3) . .
C40 C44 C43 108.0(4) . .
C40 C44 C49 126.2(4) . .
C43 C44 C49 125.8(4) . .
C40 C44 Fe40 69.8(2) . .
C43 C44 Fe40 70.1(2) . .
C49 C44 Fe40 127.7(3) . .
C51 C50 C54 108.6(3) . 2_655
C51 C50 C55 125.4(4) . .
C54 C50 C55 126.0(4) 2_655 .
C51 C50 Fe41 70.2(2) . .
C54 C50 Fe41 69.4(2) 2_655 .
C55 C50 Fe41 127.3(3) . .
C50 C51 C52 107.5(4) . .
C50 C51 C56 126.3(4) . .
C52 C51 C56 126.1(4) . .
C50 C51 Fe41 70.2(2) . .
C52 C51 Fe41 69.7(2) . .
C56 C51 Fe41 127.6(3) . .
C53 C52 C51 108.3(4) 2_655 .
C53 C52 C57 126.4(4) 2_655 .
C51 C52 C57 125.3(4) . .
C53 C52 Fe41 69.9(2) 2_655 .
C51 C52 Fe41 70.3(2) . .
C57 C52 Fe41 126.4(3) . .
C52 C53 C54 108.4(4) 2_655 .
C52 C53 C58 126.1(4) 2_655 .
C54 C53 C58 125.4(4) . .
C52 C53 Fe41 70.6(2) 2_655 .
C54 C53 Fe41 69.9(2) . .
C58 C53 Fe41 127.9(3) . .
C50 C54 C53 107.2(3) 2_655 .
C50 C54 C59 126.2(4) 2_655 .
C53 C54 C59 126.5(4) . .
C50 C54 Fe41 70.6(2) 2_655 .
C53 C54 Fe41 69.9(2) . .
C59 C54 Fe41 126.6(3) . .

loop_
_geom_bond_atom_site_label_1
_geom_bond_atom_site_label_2
_geom_bond_distance
_geom_bond_site_symmetry_2
Fe1 N1 1.654(4) .
Fe1 S2 2.2276(12) .
Fe1 S1 2.2278(12) .
Fe1 S3 2.2357(13) .
Fe1 Fe4 2.6588(9) .
Fe1 Fe2 2.6698(8) .
Fe1 Fe3 2.6920(8) .
S1 Fe2 2.2120(12) .
S1 Fe3 2.2197(13) .
O1 N1 1.192(4) .
Fe2 N2 1.660(4) .
Fe2 S2 2.2338(12) .
Fe2 S4 2.2390(13) .
Fe2 Fe3 2.6591(9) .
Fe2 Fe4 2.7124(9) .
S2 Fe4 2.2274(13) .
O2 N2 1.185(4) .
Fe3 N3 1.658(4) .
Fe3 S3 2.2371(12) .
Fe3 S4 2.2380(12) .
Fe3 Fe4 2.7043(9) .
S3 Fe4 2.2174(12) .
N3 O3 1.183(4) .
Fe4 N4 1.665(4) .
Fe4 S4 2.2485(12) .
O4 N4 1.176(4) .
Fe11 N11 1.664(4) .
Fe11 S13 2.2184(12) .
Fe11 S11 2.2301(13) .
Fe11 S12 2.2355(13) .
Fe11 Fe12 2.6726(9) .
Fe11 Fe14 2.6734(9) .
Fe11 Fe13 2.6814(9) .
S11 Fe12 2.2188(13) .
S11 Fe13 2.2248(12) .
O11 N11 1.180(4) .
Fe12 N12 1.664(4) .
Fe12 S12 2.2322(13) .
Fe12 S14 2.2475(12) .
Fe12 Fe14 2.6943(9) .
Fe12 Fe13 2.7038(9) .
S12 Fe14 2.2296(12) .
O12 N12 1.175(4) .
Fe13 N13 1.655(4) .
Fe13 S13 2.2150(13) .
Fe13 S14 2.2433(13) .
Fe13 Fe14 2.6978(9) .
S13 Fe14 2.2255(13) .
O13 N13 1.189(4) .
Fe14 N14 1.665(4) .
Fe14 S14 2.2437(13) .
O14 N14 1.179(4) .
Fe20 C23 2.072(4) .
Fe20 C34 2.078(4) .
Fe20 C22 2.086(4) .
Fe20 C24 2.091(4) .
Fe20 C33 2.091(4) .
Fe20 C30 2.094(4) .
Fe20 C32 2.101(4) .
Fe20 C20 2.104(4) .
Fe20 C31 2.109(4) .
Fe20 C21 2.110(4) .
C20 C21 1.422(6) .
C20 C24 1.426(5) .
C20 C25 1.504(5) .
C21 C22 1.425(5) .
C21 C26 1.493(5) .
C22 C23 1.422(5) .
C22 C27 1.499(5) .
C23 C24 1.427(6) .
C23 C28 1.498(5) .
C24 C29 1.494(6) .
C30 C31 1.432(5) .
C30 C34 1.433(5) .
C30 C35 1.484(5) .
C31 C32 1.429(5) .
C31 C36 1.499(5) .
C32 C33 1.423(5) .
C32 C37 1.498(5) .
C33 C34 1.421(5) .
C33 C38 1.502(5) .
C34 C39 1.489(5) .
Fe40 C41 2.089(4) .
Fe40 C41 2.089(4) 2_565
Fe40 C40 2.094(4) .
Fe40 C40 2.094(4) 2_565
Fe40 C42 2.097(4) .
Fe40 C42 2.097(4) 2_565
Fe40 C43 2.104(4) .
Fe40 C43 2.104(4) 2_565
Fe40 C44 2.106(4) 2_565
Fe40 C44 2.106(4) .
Fe41 C53 2.088(4) 2_655
Fe41 C53 2.088(4) .
Fe41 C54 2.088(4) .
Fe41 C54 2.088(4) 2_655
Fe41 C52 2.097(4) .
Fe41 C52 2.097(4) 2_655
Fe41 C50 2.104(4) 2_655
Fe41 C50 2.104(4) .
Fe41 C51 2.105(4) .
Fe41 C51 2.105(4) 2_655
C40 C44 1.423(6) .
C40 C41 1.427(5) .
C40 C45 1.505(5) .
C41 C42 1.429(6) .
C41 C46 1.492(6) .
C42 C43 1.426(6) .
C42 C47 1.498(5) .
C43 C44 1.429(5) .
C43 C48 1.504(6) .
C44 C49 1.496(6) .
C50 C51 1.424(6) .
C50 C54 1.431(5) 2_655
C50 C55 1.502(5) .
C51 C52 1.436(5) .
C51 C56 1.499(5) .
C52 C53 1.415(5) 2_655
C52 C57 1.505(5) .
C53 C52 1.415(5) 2_655
C53 C54 1.434(5) .
C53 C58 1.493(5) .
C54 C50 1.431(5) 2_655
C54 C59 1.488(6) .
